data_7116955
loop_
_publ_author_name
'Rong, Weifeng'
'He, Dongliang'
'Wang, Meiyan'
'Mou, Zehuai'
'Cheng, Jianhua'
'Yao, Changguang'
'Li, Shihui'
'Trifonov, Alexander A.'
'Lyubov, Dmitrii M.'
'Cui, Dongmei'

_publ_section_title
;
 Neutral binuclear rare-earth metal complexes with four \m2-bridging hydrides
;
_journal_coden_ASTM CHCOFS
_journal_issue 24
_journal_name_full
;
 Chemical Communications (Cambridge, United Kingdom)
;
_journal_page_first 5063
_journal_page_last 5065
_journal_paper_doi 10.1039/c4cc07262f
_journal_volume 51
_journal_year 2015
_chemical_formula_sum 'C108 H112 N6 P4 Y2'
_chemical_formula_weight 1794.82
_space_group_crystal_system orthorhombic
_space_group_IT_number 23
_space_group_name_Hall 'I 2 2'
_space_group_name_H-M_alt 'I 2 2 2'
_symmetry_space_group_name_Hall 'I 2 2'
_symmetry_space_group_name_H-M 'I 2 2 2'
_atom_sites_solution_hydrogens mixed
_audit_creation_method SHELXL-2013
_audit_update_record
;
2014-08-19 deposited with the CCDC.
2015-02-11 downloaded from the CCDC.
;
_cell_angle_alpha 90
_cell_angle_beta 90
_cell_angle_gamma 90
_cell_formula_units_Z 2
_cell_length_a 13.1802(19)
_cell_length_b 18.730(3)
_cell_length_c 19.619(2)
_cell_measurement_reflns_used 825
_cell_measurement_temperature 173(2)
_cell_measurement_theta_max 15.38
_cell_measurement_theta_min 2.81
_cell_volume 4843.2(12)
_computing_cell_refinement 'Bruker SMART'
_computing_data_collection 'Bruker SMART'
_computing_data_reduction 'Bruker SAINT'
_computing_molecular_graphics 'Bruker SHELXTL'
_computing_publication_material 'Bruker SHELXTL'
_computing_structure_refinement 'SHELXL-2013 (Sheldrick, 2013)'
_computing_structure_solution 'Bruker SHELXTL'
_diffrn_ambient_temperature 173(2)
_diffrn_measured_fraction_theta_full 0.978
_diffrn_measured_fraction_theta_max 0.999
_diffrn_measurement_device_type 'CCD area detector'
_diffrn_measurement_method 'phi and omega scans'
_diffrn_radiation_type MoK\a
_diffrn_radiation_wavelength 0.71073
_diffrn_reflns_av_R_equivalents 0.1304
_diffrn_reflns_av_unetI/netI 0.1556
_diffrn_reflns_Laue_measured_fraction_full 0.978
_diffrn_reflns_Laue_measured_fraction_max 0.999
_diffrn_reflns_limit_h_max 15
_diffrn_reflns_limit_h_min -15
_diffrn_reflns_limit_k_max 22
_diffrn_reflns_limit_k_min -21
_diffrn_reflns_limit_l_max 21
_diffrn_reflns_limit_l_min -23
_diffrn_reflns_number 14471
_diffrn_reflns_point_group_measured_fraction_full 0.978
_diffrn_reflns_point_group_measured_fraction_max 0.999
_diffrn_reflns_theta_full 25.242
_diffrn_reflns_theta_max 25.065
_diffrn_reflns_theta_min 1.503
_exptl_absorpt_coefficient_mu 1.308
_exptl_absorpt_correction_type none
_exptl_crystal_density_diffrn 1.231
_exptl_crystal_density_meas 0
_exptl_crystal_F_000 1880
_exptl_crystal_size_max 0.023
_exptl_crystal_size_mid 0.015
_exptl_crystal_size_min 0.010
_refine_diff_density_max 1.484
_refine_diff_density_min -0.956
_refine_diff_density_rms 0.118
_refine_ls_abs_structure_details
; 
 Refined as an inversion twin. 
;
_refine_ls_abs_structure_Flack 0.48(4)
_refine_ls_extinction_method none
_refine_ls_goodness_of_fit_ref 1.038
_refine_ls_hydrogen_treatment mixed
_refine_ls_matrix_type full
_refine_ls_number_parameters 276
_refine_ls_number_reflns 4294
_refine_ls_number_restraints 0
_refine_ls_restrained_S_all 1.038
_refine_ls_R_factor_all 0.2187
_refine_ls_R_factor_gt 0.1346
_refine_ls_shift/su_max 0.051
_refine_ls_shift/su_mean 0.005
_refine_ls_structure_factor_coef Fsqd
_refine_ls_weighting_details
; 
 w=1/[\s^2^(Fo^2^)+(0.1411P)^2^+50.1970P] 
 where P=(Fo^2^+2Fc^2^)/3 
;
_refine_ls_weighting_scheme calc
_refine_ls_wR_factor_gt 0.2963
_refine_ls_wR_factor_ref 0.3451
_reflns_Friedel_coverage 0.796
_reflns_Friedel_fraction_full 0.977
_reflns_Friedel_fraction_max 0.999
_reflns_number_gt 2339
_reflns_number_total 4294
_reflns_threshold_expression 'I > 2\s(I)'
_cod_duplicate_entry 7116725
_cod_data_source_file c4cc07262f2.cif
_cod_data_source_block shelx
_cod_database_code 7116955
_shelx_space_group_comment
; 
The symmetry employed for this shelxl refinement is uniquely defined 
by the following loop, which should always be used as a source of 
symmetry information in preference to the above space-group names. 
They are only intended as comments. 
;
_shelx_estimated_absorpt_t_min 0.971
_shelx_estimated_absorpt_t_max 0.987
_shelxl_version_number 2013-2

loop_
_space_group_symop_operation_xyz
'x, y, z'
'-x, -y, z'
'x, -y, -z'
'-x, y, -z'
'x+1/2, y+1/2, z+1/2'
'-x+1/2, -y+1/2, z+1/2'
'x+1/2, -y+1/2, -z+1/2'
'-x+1/2, y+1/2, -z+1/2'

loop_
_atom_site_label
_atom_site_type_symbol
_atom_site_fract_x
_atom_site_fract_y
_atom_site_fract_z
_atom_site_U_iso_or_equiv
_atom_site_adp_type
_atom_site_occupancy
_atom_site_site_symmetry_order
_atom_site_calc_flag
_atom_site_refinement_flags_posn
_atom_site_refinement_flags_adp
_atom_site_refinement_flags_occupancy
Y1 Y 0.0000 0.08593(19) 0.0000 0.149(3) Uani 1 2 d S T P
P1 P 0.0910(3) 0.2217(2) 0.0517(2) 0.0416(11) Uani 1 1 d . . .
N1 N 0.0939(10) 0.1428(8) 0.0840(6) 0.045(4) Uani 1 1 d . . .
N2 N 0.0000 0.2248(18) 0.0000 0.085(8) Uani 1 2 d S T P
C10 C 0.1339(12) 0.1263(10) 0.1504(8) 0.043(4) Uani 1 1 d . . .
C11 C 0.0701(12) 0.1326(10) 0.2078(9) 0.051(5) Uani 1 1 d . . .
C12 C -0.0457(13) 0.1506(11) 0.1998(9) 0.055(5) Uani 1 1 d . . .
H12 H -0.0547 0.1723 0.1536 0.066 Uiso 1 1 calc R U .
C13 C -0.0812(17) 0.2052(12) 0.2512(13) 0.085(7) Uani 1 1 d . . .
H13A H -0.0394 0.2483 0.2475 0.128 Uiso 1 1 calc R U .
H13B H -0.0749 0.1854 0.2972 0.128 Uiso 1 1 calc R U .
H13C H -0.1523 0.2173 0.2422 0.128 Uiso 1 1 calc R U .
C14 C -0.1048(19) 0.0837(15) 0.2007(16) 0.112(10) Uani 1 1 d . . .
H14A H -0.0784 0.0511 0.1659 0.168 Uiso 1 1 calc R U .
H14B H -0.1762 0.0943 0.1912 0.168 Uiso 1 1 calc R U .
H14C H -0.0989 0.0613 0.2457 0.168 Uiso 1 1 calc R U .
C15 C 0.1099(16) 0.1183(13) 0.2721(9) 0.077(7) Uani 1 1 d . . .
H15 H 0.0667 0.1204 0.3109 0.092 Uiso 1 1 calc R U .
C16 C 0.2085(14) 0.1015(14) 0.2805(10) 0.077(7) Uani 1 1 d . . .
H16 H 0.2354 0.0955 0.3250 0.093 Uiso 1 1 calc R U .
C17 C 0.2691(13) 0.0931(13) 0.2254(9) 0.063(6) Uani 1 1 d . . .
H17 H 0.3376 0.0792 0.2325 0.075 Uiso 1 1 calc R U .
C18 C 0.2354(12) 0.1041(10) 0.1586(8) 0.042(4) Uani 1 1 d . . .
C19 C 0.3053(14) 0.0886(13) 0.0987(10) 0.065(6) Uani 1 1 d . . .
H19 H 0.2667 0.0979 0.0557 0.078 Uiso 1 1 calc R U .
C20 C 0.3949(17) 0.1368(15) 0.0998(13) 0.098(8) Uani 1 1 d . . .
H20A H 0.4373 0.1274 0.0597 0.146 Uiso 1 1 calc R U .
H20B H 0.4344 0.1281 0.1413 0.146 Uiso 1 1 calc R U .
H20C H 0.3721 0.1866 0.0990 0.146 Uiso 1 1 calc R U .
C21 C 0.3395(18) 0.0117(15) 0.0980(12) 0.090(8) Uani 1 1 d . . .
H21A H 0.3832 0.0035 0.0584 0.135 Uiso 1 1 calc R U .
H21B H 0.2800 -0.0196 0.0954 0.135 Uiso 1 1 calc R U .
H21C H 0.3773 0.0014 0.1399 0.135 Uiso 1 1 calc R U .
C22 C 0.2037(18) 0.2411(13) 0.0014(10) 0.072(6) Uani 1 1 d . . .
C23 C 0.230(2) 0.1899(15) -0.0462(12) 0.093(8) Uani 1 1 d . . .
H23 H 0.1890 0.1487 -0.0526 0.111 Uiso 1 1 calc R U .
C24 C 0.322(3) 0.201(2) -0.0866(15) 0.128(15) Uani 1 1 d . . .
H24 H 0.3452 0.1659 -0.1181 0.154 Uiso 1 1 calc R U .
C25 C 0.371(3) 0.260(3) -0.078(2) 0.19(3) Uani 1 1 d . . .
H25 H 0.4295 0.2692 -0.1046 0.225 Uiso 1 1 calc R U .
C26 C 0.344(3) 0.3053(18) -0.035(3) 0.25(4) Uani 1 1 d . . .
H26 H 0.3835 0.3477 -0.0325 0.299 Uiso 1 1 calc R U .
C27 C 0.2612(19) 0.3014(13) 0.0115(18) 0.104(10) Uani 1 1 d . . .
H27 H 0.2472 0.3362 0.0453 0.125 Uiso 1 1 calc R U .
C28 C 0.0774(15) 0.2950(10) 0.1123(9) 0.054(5) Uani 1 1 d . . .
C29 C 0.1462(13) 0.2995(9) 0.1661(10) 0.053(5) Uani 1 1 d . . .
H29 H 0.2007 0.2666 0.1706 0.063 Uiso 1 1 calc R U .
C30 C 0.1314(17) 0.3546(12) 0.2131(11) 0.076(6) Uani 1 1 d . . .
H30 H 0.1767 0.3580 0.2506 0.091 Uiso 1 1 calc R U .
C31 C 0.0578(14) 0.4021(10) 0.2081(10) 0.058(5) Uani 1 1 d . . .
H31 H 0.0533 0.4398 0.2405 0.070 Uiso 1 1 calc R U .
C32 C -0.0155(16) 0.3973(12) 0.1541(10) 0.067(6) Uani 1 1 d . . .
H32 H -0.0683 0.4317 0.1504 0.080 Uiso 1 1 calc R U .
C33 C -0.0083(18) 0.3422(11) 0.1074(11) 0.071(6) Uani 1 1 d . . .
H33 H -0.0584 0.3357 0.0731 0.085 Uiso 1 1 calc R U .
C102 C -0.308(5) 0.508(3) 0.049(4) 0.23(3) Uani 1 1 d . . .
C106 C -0.392(11) 0.526(5) 0.060(8) 0.59(13) Uani 1 1 d . . .
C100 C -0.190(4) 0.508(3) 0.039(3) 0.24(4) Uani 1 1 d . . .
H1 H -0.090(11) 0.013(8) 0.046(7) 0.050 Uiso 1 1 d . U .

loop_
_atom_site_aniso_label
_atom_site_aniso_U_11
_atom_site_aniso_U_22
_atom_site_aniso_U_33
_atom_site_aniso_U_23
_atom_site_aniso_U_13
_atom_site_aniso_U_12
Y1 0.282(7) 0.056(2) 0.110(3) 0.000 -0.143(4) 0.000
P1 0.039(2) 0.044(3) 0.042(2) 0.006(2) -0.011(2) -0.002(2)
N1 0.033(7) 0.058(9) 0.043(8) 0.000(7) -0.006(6) 0.016(7)
N2 0.045(13) 0.18(3) 0.035(12) 0.000 -0.015(11) 0.000
C10 0.038(9) 0.066(12) 0.024(8) 0.007(8) -0.010(7) -0.007(9)
C11 0.034(10) 0.063(13) 0.055(11) 0.012(10) -0.016(8) 0.010(8)
C12 0.052(11) 0.070(13) 0.042(10) 0.001(10) -0.006(9) 0.008(10)
C13 0.068(14) 0.080(16) 0.108(18) -0.013(14) 0.040(14) -0.023(12)
C14 0.068(16) 0.10(2) 0.17(3) 0.00(2) 0.011(18) -0.006(16)
C15 0.073(15) 0.13(2) 0.029(10) 0.000(11) 0.028(10) -0.021(14)
C16 0.039(11) 0.15(2) 0.046(11) 0.003(12) -0.022(9) 0.046(12)
C17 0.036(10) 0.115(17) 0.038(10) 0.017(11) -0.005(8) -0.004(11)
C18 0.029(9) 0.056(12) 0.041(9) 0.002(8) -0.002(7) 0.009(8)
C19 0.042(11) 0.100(17) 0.052(11) 0.000(12) 0.001(9) -0.007(11)
C20 0.075(16) 0.13(2) 0.085(16) 0.015(17) 0.024(14) -0.002(16)
C21 0.086(16) 0.10(2) 0.086(16) -0.012(15) 0.009(14) 0.049(15)
C22 0.102(17) 0.085(15) 0.030(9) 0.001(12) 0.006(11) 0.019(14)
C23 0.108(19) 0.12(2) 0.053(13) 0.017(14) 0.030(14) 0.024(16)
C24 0.16(3) 0.14(3) 0.077(19) 0.05(2) 0.07(2) 0.09(3)
C25 0.13(3) 0.21(5) 0.23(5) 0.17(4) 0.13(3) 0.10(3)
C26 0.18(3) 0.10(2) 0.47(9) 0.12(3) 0.27(5) 0.07(2)
C27 0.090(17) 0.063(16) 0.16(3) 0.027(18) 0.052(19) 0.009(14)
C28 0.064(12) 0.055(12) 0.043(10) -0.002(9) 0.009(9) -0.012(10)
C29 0.042(10) 0.052(12) 0.065(13) -0.010(10) -0.033(9) 0.025(9)
C30 0.079(15) 0.084(17) 0.064(14) -0.027(13) -0.005(12) -0.008(14)
C31 0.055(12) 0.052(12) 0.067(12) -0.013(10) 0.014(10) 0.028(9)
C32 0.058(13) 0.078(15) 0.065(13) -0.005(11) -0.009(11) 0.012(12)
C33 0.068(14) 0.071(14) 0.074(14) 0.003(12) 0.025(12) -0.006(13)
C102 0.23(5) 0.15(4) 0.30(6) 0.09(5) 0.16(5) 0.11(4)
C106 0.8(3) 0.17(9) 0.8(3) 0.19(11) 0.4(2) 0.10(11)
C100 0.21(4) 0.09(3) 0.41(11) 0.12(7) -0.18(6) -0.02(4)

loop_
_atom_type_symbol
_atom_type_description
_atom_type_scat_dispersion_real
_atom_type_scat_dispersion_imag
_atom_type_scat_source
C C 0.0030 0.0020 'International Tables Vol C Tables 4.2.6.8 and 6.1.1.4'
H H 0.0000 0.0000 'International Tables Vol C Tables 4.2.6.8 and 6.1.1.4'
N N 0.0060 0.0030 'International Tables Vol C Tables 4.2.6.8 and 6.1.1.4'
P P 0.1020 0.0940 'International Tables Vol C Tables 4.2.6.8 and 6.1.1.4'
Y Y -2.7960 3.5670 'International Tables Vol C Tables 4.2.6.8 and 6.1.1.4'

loop_
_geom_angle_atom_site_label_1
_geom_angle_atom_site_label_2
_geom_angle_atom_site_label_3
_geom_angle
_geom_angle_site_symmetry_1
_geom_angle_site_symmetry_3
N1 Y1 N1 125.3(7) . 4
N1 Y1 N2 62.7(3) . .
N1 Y1 N2 62.7(3) 4 .
N1 Y1 P1 93.7(4) . 4
N1 Y1 P1 32.2(4) 4 4
N2 Y1 P1 31.72(9) . 4
N1 Y1 P1 32.2(4) . .
N1 Y1 P1 93.7(4) 4 .
N2 Y1 P1 31.72(9) . .
P1 Y1 P1 63.44(18) 4 .
N1 Y1 Y1 117.3(3) . 2
N1 Y1 Y1 117.3(3) 4 2
N2 Y1 Y1 180.0 . 2
P1 Y1 Y1 148.28(9) 4 2
P1 Y1 Y1 148.28(9) . 2
N1 Y1 H1 108(4) . .
N1 Y1 H1 108(4) 4 .
N2 Y1 H1 133(4) . .
P1 Y1 H1 119(4) 4 .
P1 Y1 H1 131(4) . .
Y1 Y1 H1 47(4) 2 .
N2 P1 N1 107.9(13) . .
N2 P1 C22 105.3(8) . .
N1 P1 C22 112.2(9) . .
N2 P1 C28 108.5(12) . .
N1 P1 C28 115.9(8) . .
C22 P1 C28 106.5(10) . .
N2 P1 Y1 60.4(12) . .
N1 P1 Y1 50.4(5) . .
C22 P1 Y1 108.2(8) . .
C28 P1 Y1 145.2(6) . .
C10 N1 P1 124.3(12) . .
C10 N1 Y1 137.7(11) . .
P1 N1 Y1 97.4(6) . .
P1 N2 P1 176(2) 4 .
P1 N2 Y1 87.9(12) 4 .
P1 N2 Y1 87.9(12) . .
C11 C10 C18 120.1(14) . .
C11 C10 N1 119.0(14) . .
C18 C10 N1 120.9(14) . .
C15 C11 C10 118.8(15) . .
C15 C11 C12 119.8(17) . .
C10 C11 C12 121.2(15) . .
C14 C12 C13 113.7(18) . .
C14 C12 C11 109.2(18) . .
C13 C12 C11 112.3(16) . .
C14 C12 H12 107.1 . .
C13 C12 H12 107.1 . .
C11 C12 H12 107.1 . .
C12 C13 H13A 109.5 . .
C12 C13 H13B 109.5 . .
H13A C13 H13B 109.5 . .
C12 C13 H13C 109.5 . .
H13A C13 H13C 109.5 . .
H13B C13 H13C 109.5 . .
C12 C14 H14A 109.5 . .
C12 C14 H14B 109.5 . .
H14A C14 H14B 109.5 . .
C12 C14 H14C 109.5 . .
H14A C14 H14C 109.5 . .
H14B C14 H14C 109.5 . .
C16 C15 C11 121.2(17) . .
C16 C15 H15 119.4 . .
C11 C15 H15 119.4 . .
C15 C16 C17 120.0(17) . .
C15 C16 H16 120.0 . .
C17 C16 H16 120.0 . .
C16 C17 C18 123.0(16) . .
C16 C17 H17 118.5 . .
C18 C17 H17 118.5 . .
C17 C18 C10 116.7(15) . .
C17 C18 C19 120.3(15) . .
C10 C18 C19 122.9(14) . .
C20 C19 C21 110.0(19) . .
C20 C19 C18 110.8(18) . .
C21 C19 C18 111.6(19) . .
C20 C19 H19 108.1 . .
C21 C19 H19 108.1 . .
C18 C19 H19 108.1 . .
C19 C20 H20A 109.5 . .
C19 C20 H20B 109.5 . .
H20A C20 H20B 109.5 . .
C19 C20 H20C 109.5 . .
H20A C20 H20C 109.5 . .
H20B C20 H20C 109.5 . .
C19 C21 H21A 109.5 . .
C19 C21 H21B 109.5 . .
H21A C21 H21B 109.5 . .
C19 C21 H21C 109.5 . .
H21A C21 H21C 109.5 . .
H21B C21 H21C 109.5 . .
C27 C22 C23 122(2) . .
C27 C22 P1 122.4(19) . .
C23 C22 P1 116(2) . .
C22 C23 C24 118(3) . .
C22 C23 H23 120.8 . .
C24 C23 H23 120.8 . .
C25 C24 C23 117(3) . .
C25 C24 H24 121.3 . .
C23 C24 H24 121.3 . .
C26 C25 C24 122(3) . .
C26 C25 H25 118.9 . .
C24 C25 H25 118.9 . .
C25 C26 C27 128(4) . .
C25 C26 H26 116.1 . .
C27 C26 H26 116.0 . .
C22 C27 C26 112(3) . .
C22 C27 H27 124.0 . .
C26 C27 H27 124.0 . .
C29 C28 C33 121.7(18) . .
C29 C28 P1 118.3(15) . .
C33 C28 P1 119.7(15) . .
C28 C29 C30 116.9(17) . .
C28 C29 H29 121.5 . .
C30 C29 H29 121.5 . .
C31 C30 C29 123(2) . .
C31 C30 H30 118.3 . .
C29 C30 H30 118.3 . .
C30 C31 C32 120.4(19) . .
C30 C31 H31 119.8 . .
C32 C31 H31 119.8 . .
C33 C32 C31 119(2) . .
C33 C32 H32 120.4 . .
C31 C32 H32 120.4 . .
C32 C33 C28 118(2) . .
C32 C33 H33 121.0 . .
C28 C33 H33 121.0 . .
C106 C102 C100 163(10) . .
C100 C100 C102 97(4) 3_565 .

loop_
_geom_bond_atom_site_label_1
_geom_bond_atom_site_label_2
_geom_bond_distance
_geom_bond_site_symmetry_2
Y1 N1 2.321(13) .
Y1 N1 2.321(13) 4
Y1 N2 2.60(3) .
Y1 P1 2.989(6) 4
Y1 P1 2.989(6) .
Y1 Y1 3.219(7) 2
Y1 H1 2.02(15) .
P1 N2 1.573(4) .
P1 N1 1.607(15) .
P1 C22 1.82(2) .
P1 C28 1.825(19) .
N1 C10 1.439(19) .
N2 P1 1.573(4) 4
C10 C11 1.41(2) .
C10 C18 1.41(2) .
C11 C15 1.39(3) .
C11 C12 1.57(2) .
C12 C14 1.48(3) .
C12 C13 1.51(3) .
C12 H12 1.0000 .
C13 H13A 0.9800 .
C13 H13B 0.9800 .
C13 H13C 0.9800 .
C14 H14A 0.9800 .
C14 H14B 0.9800 .
C14 H14C 0.9800 .
C15 C16 1.35(3) .
C15 H15 0.9500 .
C16 C17 1.35(3) .
C16 H16 0.9500 .
C17 C18 1.40(2) .
C17 H17 0.9500 .
C18 C19 1.52(2) .
C19 C20 1.49(3) .
C19 C21 1.51(3) .
C19 H19 1.0000 .
C20 H20A 0.9800 .
C20 H20B 0.9800 .
C20 H20C 0.9800 .
C21 H21A 0.9800 .
C21 H21B 0.9800 .
C21 H21C 0.9800 .
C22 C27 1.37(3) .
C22 C23 1.38(3) .
C23 C24 1.47(4) .
C23 H23 0.9500 .
C24 C25 1.29(6) .
C24 H24 0.9500 .
C25 C26 1.25(6) .
C25 H25 0.9500 .
C26 C27 1.42(4) .
C26 H26 0.9500 .
C27 H27 0.9500 .
C28 C29 1.39(2) .
C28 C33 1.44(3) .
C29 C30 1.40(3) .
C29 H29 0.9500 .
C30 C31 1.32(3) .
C30 H30 0.9500 .
C31 C32 1.44(3) .
C31 H31 0.9500 .
C32 C33 1.38(3) .
C32 H32 0.9500 .
C33 H33 0.9500 .
C102 C106 1.18(13) .
C102 C100 1.56(6) .
C100 C100 1.57(12) 3_565

loop_
_geom_torsion_atom_site_label_1
_geom_torsion_atom_site_label_2
_geom_torsion_atom_site_label_3
_geom_torsion_atom_site_label_4
_geom_torsion
_geom_torsion_site_symmetry_4
N2 P1 N1 C10 -152.7(12) .
C22 P1 N1 C10 91.7(15) .
C28 P1 N1 C10 -30.9(16) .
Y1 P1 N1 C10 -172.5(16) .
N2 P1 N1 Y1 19.8(7) .
C22 P1 N1 Y1 -95.8(9) .
C28 P1 N1 Y1 141.6(8) .
N1 P1 N2 Y1 -17.5(6) .
C22 P1 N2 Y1 102.5(8) .
C28 P1 N2 Y1 -143.7(7) .
P1 N1 C10 C11 85.9(19) .
Y1 N1 C10 C11 -83(2) .
P1 N1 C10 C18 -93.9(19) .
Y1 N1 C10 C18 97.1(19) .
C18 C10 C11 C15 1(3) .
N1 C10 C11 C15 -178.4(18) .
C18 C10 C11 C12 -174.5(17) .
N1 C10 C11 C12 6(3) .
C15 C11 C12 C14 -80(3) .
C10 C11 C12 C14 96(2) .
C15 C11 C12 C13 47(3) .
C10 C11 C12 C13 -137.0(19) .
C10 C11 C15 C16 3(3) .
C12 C11 C15 C16 179(2) .
C11 C15 C16 C17 -5(4) .
C15 C16 C17 C18 3(4) .
C16 C17 C18 C10 1(3) .
C16 C17 C18 C19 -176(2) .
C11 C10 C18 C17 -3(3) .
N1 C10 C18 C17 176.4(17) .
C11 C10 C18 C19 173.5(18) .
N1 C10 C18 C19 -7(3) .
C17 C18 C19 C20 -64(3) .
C10 C18 C19 C20 119(2) .
C17 C18 C19 C21 59(3) .
C10 C18 C19 C21 -118(2) .
N2 P1 C22 C27 115(2) .
N1 P1 C22 C27 -128(2) .
C28 P1 C22 C27 0(2) .
Y1 P1 C22 C27 178(2) .
N2 P1 C22 C23 -67(2) .
N1 P1 C22 C23 49.7(19) .
C28 P1 C22 C23 177.5(17) .
Y1 P1 C22 C23 -4.1(19) .
C27 C22 C23 C24 0(4) .
P1 C22 C23 C24 -177.6(18) .
C22 C23 C24 C25 -3(4) .
C23 C24 C25 C26 3(6) .
C24 C25 C26 C27 2(8) .
C23 C22 C27 C26 3(4) .
P1 C22 C27 C26 -179(2) .
C25 C26 C27 C22 -5(6) .
N2 P1 C28 C29 175.5(15) .
N1 P1 C28 C29 54.0(17) .
C22 P1 C28 C29 -71.6(17) .
Y1 P1 C28 C29 111.0(15) .
N2 P1 C28 C33 1.2(18) .
N1 P1 C28 C33 -120.3(15) .
C22 P1 C28 C33 114.2(15) .
Y1 P1 C28 C33 -63(2) .
C33 C28 C29 C30 -3(3) .
P1 C28 C29 C30 -177.6(15) .
C28 C29 C30 C31 -1(3) .
C29 C30 C31 C32 3(3) .
C30 C31 C32 C33 0(3) .
C31 C32 C33 C28 -5(3) .
C29 C28 C33 C32 6(3) .
P1 C28 C33 C32 -179.6(15) .
C106 C102 C100 C100 -114(40) 3_565
